data_7223517
loop_
_publ_author_name
'Griffiths, Kieran'
'Dokorou, Vassiliki N.'
'Spencer, John'
'Abdul-Sada, Alaa'
'Vargas, Alfredo'
'Kostakis, George E.'

_publ_section_title
;
 Isoskeletal Schiff base polynuclear coordination clusters: synthetic and
 theoretical aspects
;
_journal_issue 5
_journal_name_full CrystEngComm
_journal_page_first 704
_journal_paper_doi 10.1039/C5CE02109J
_journal_volume 18
_journal_year 2016
_chemical_formula_moiety 'C28 H20 Co N4 O10, 2(C H4 O), C6 H16 N'
_chemical_formula_sum 'C36 H44 Co N5 O12'
_chemical_formula_weight 797.69
_chemical_name_systematic
;
 ?
;
_space_group_crystal_system monoclinic
_space_group_IT_number 14
_space_group_name_Hall '-P 2ybc'
_space_group_name_H-M_alt 'P 1 21/c 1'
_symmetry_space_group_name_Hall '-P 2ybc'
_symmetry_space_group_name_H-M 'P 1 21/c 1'
_atom_sites_solution_hydrogens mixed
_atom_sites_solution_primary iterative
_audit_creation_date 2015-01-09
_audit_creation_method
;
Olex2 1.2
(compiled 2015.01.06 svn.r3119 for OlexSys, GUI svn.r4979)
;
_audit_update_record
;
2015-11-15 deposited with the CCDC.
2015-12-17 downloaded from the CCDC.
;
_cell_angle_alpha 90
_cell_angle_beta 108.353(8)
_cell_angle_gamma 90
_cell_formula_units_Z 8
_cell_length_a 18.8624(5)
_cell_length_b 17.0300(4)
_cell_length_c 25.6461(18)
_cell_measurement_temperature 100
_cell_volume 7819.2(7)
_computing_molecular_graphics 'Olex2 (Dolomanov et al., 2009)'
_computing_publication_material 'Olex2 (Dolomanov et al., 2009)'
_computing_structure_refinement 'ShelXL (Sheldrick, 2008)'
_computing_structure_solution
;
Superflip (Palatinus & Chapuis, 2007;Palatinus & van der Lee, 2008;
Palatinus et al., 2012)
;
_diffrn_ambient_temperature 100
_diffrn_measured_fraction_theta_full 0.988
_diffrn_measured_fraction_theta_max 0.974
_diffrn_radiation_type MoK\a
_diffrn_radiation_wavelength 0.71075
_diffrn_reflns_av_R_equivalents 0.0518
_diffrn_reflns_av_unetI/netI 0.0621
_diffrn_reflns_laue_measured_fraction_full 0.988
_diffrn_reflns_laue_measured_fraction_max 0.974
_diffrn_reflns_limit_h_max 24
_diffrn_reflns_limit_h_min -24
_diffrn_reflns_limit_k_max 22
_diffrn_reflns_limit_k_min -19
_diffrn_reflns_limit_l_max 33
_diffrn_reflns_limit_l_min -26
_diffrn_reflns_number 61781
_diffrn_reflns_point_group_measured_fraction_full 0.988
_diffrn_reflns_point_group_measured_fraction_max 0.974
_diffrn_reflns_theta_full 25.000
_diffrn_reflns_theta_max 27.481
_diffrn_reflns_theta_min 3.052
_exptl_absorpt_coefficient_mu 0.505
_exptl_absorpt_correction_T_max 1.000
_exptl_absorpt_correction_T_min 0.800
_exptl_absorpt_correction_type multi-scan
_exptl_absorpt_process_details
;
CrysAlisPro, Agilent Technologies,
Version 1.171.37.31 (release 14-01-2014 CrysAlis171 .NET)
(compiled Jan 14 2014,18:38:05)
Empirical absorption correction using spherical harmonics,
 implemented in SCALE3 ABSPACK scaling algorithm
;
_exptl_crystal_colour red
_exptl_crystal_colour_primary red
_exptl_crystal_density_diffrn 1.355
_exptl_crystal_description plate
_exptl_crystal_F_000 3344
_exptl_crystal_size_max 0.24
_exptl_crystal_size_mid 0.13
_exptl_crystal_size_min 0.02
_refine_diff_density_max 1.400
_refine_diff_density_min -1.246
_refine_diff_density_rms 0.098
_refine_ls_extinction_method none
_refine_ls_goodness_of_fit_ref 1.054
_refine_ls_hydrogen_treatment constr
_refine_ls_matrix_type full
_refine_ls_number_parameters 955
_refine_ls_number_reflns 17458
_refine_ls_number_restraints 93
_refine_ls_restrained_S_all 1.069
_refine_ls_R_factor_all 0.1216
_refine_ls_R_factor_gt 0.0855
_refine_ls_shift/su_max 0.002
_refine_ls_shift/su_mean 0.000
_refine_ls_structure_factor_coef Fsqd
_refine_ls_weighting_details 'w=1/[\s^2^(Fo^2^)+(0.1081P)^2^+18.2835P] where P=(Fo^2^+2Fc^2^)/3'
_refine_ls_weighting_scheme calc
_refine_ls_wR_factor_gt 0.2181
_refine_ls_wR_factor_ref 0.2379
_reflns_Friedel_coverage 0.000
_reflns_number_gt 11644
_reflns_number_total 17458
_reflns_threshold_expression 'I > 2\s(I)'
_cod_data_source_file c5ce02109j2.cif
_cod_data_source_block 4_CCDC_1406220
_cod_depositor_comments 'Adding full bibliography for 7223506--7223525.cif.'
_cod_database_code 7223517
_shelxl_version_number 2014-1
_shelx_space_group_comment
;
The symmetry employed for this shelxl refinement is uniquely defined
by the following loop, which should always be used as a source of
symmetry information in preference to the above space-group names.
They are only intended as comments.
;
_olex2_refinement_description
;
1. Fixed Uiso
 At 1.2 times of:
  All C(H) groups, All C(H,H) groups, All N(H) groups
 At 1.5 times of:
  All C(H,H,H) groups, All O(H) groups
2. Restrained distances
 C18-N206
 1.42 with sigma of 0.02
 N3-C18
 1.42 with sigma of 0.02
 N29-C162
 1.51 with sigma of 0.02
 C8-N1
 1.51 with sigma of 0.02
 N1-C1
 1.51 with sigma of 0.02
 C6-C1
 1.51 with sigma of 0.02
 C2-N1
 1.51 with sigma of 0.02
 C4-C2
 1.51 with sigma of 0.02
 C5-C8
 1.51 with sigma of 0.02
3. Rigid bond restraints
 N1, C1, C2, C4, C5, C6, C8
 with sigma for 1-2 distances of 0.01 and sigma for 1-3 distances of 0.01
4. Uiso/Uaniso restraints and constraints
N1 \\sim C1 \\sim C2 \\sim C4 \\sim C5 \\sim C6 \\sim C8: within 1.7A with
sigma of 0.04 and sigma for terminal atoms of 0.08
Uanis(C19) = Uanis(C18) = Uanis(C17) = Uanis(C16) = Uanis(C21) = Uanis(C20)
5. Rigid body (RIGU) restrains
 N1, C1, C2, C4, C5, C6, C8
 with sigma for 1-2 distances of 0.004 and sigma for 1-3 distances of 0.004
6. Others
 Fixed Sof: O5(0.5) O78(0.5) O78A(0.5) O104(0.5) N3(0.5) N206(0.5)
7.a Riding coordinates:
 C2AA(H2AA,H2AB,H2AC), C8(H8A,H8B)
7.b Ternary CH refined with riding coordinates:
 N1(H1), N29(H29)
7.c Secondary CH2 refined with riding coordinates:
 C1(H1A,H1B), C2(H2A,H2B), C68(H68A,H68B), C125(H12A,H12B), C162(H16A,H16B)
7.d Me refined with riding coordinates:
 C0AA(H0AA,H0AB,H0AC), C121(H12D,H12E,H12F)
7.e Aromatic/amide H refined with riding coordinates:
 C31(H31), C33(H33), C36(H36), C38(H38), C39(H39), C40(H40), C41(H41),
 C45(H45), C47(H47), C50(H50), C52(H52), C53(H53), C54(H54), C55(H55), C3(H3),
 C5AA(H5AA), C7AA(H7AA), C10(H10), C11(H11), C12(H12), C13(H13), C17(H17),
 C19(H19), C22(H22), C24(H24), C25(H25), C26(H26), C27(H27)
7.f Idealised Me refined as rotating group:
 C29(H29A,H29B,H29C), C43(H43A,H43B,H43C), C15(H15A,H15B,H15C), C58(H58A,H58B,
 H58C), C59(H59A,H59B,H59C), C4(H4A,H4B,H4C), C5(H5A,H5B,H5C), C6(H6A,H6B,H6C),
 C6AA(H6AA,H6AB,H6AC), C210(H21A,H21B,H21C), C226(H22A,H22B,H22C)
7.g Idealised tetrahedral OH refined as rotating group:
 O82(H82), O74(H74), O12(H12C), O14(H14)
;
_olex2_submission_special_instructions 'No special instructions were received'

loop_
_space_group_symop_operation_xyz
'x, y, z'
'-x, y+1/2, -z+1/2'
'-x, -y, -z'
'x, -y-1/2, z-1/2'

loop_
_atom_site_label
_atom_site_type_symbol
_atom_site_fract_x
_atom_site_fract_y
_atom_site_fract_z
_atom_site_U_iso_or_equiv
_atom_site_adp_type
_atom_site_occupancy
_atom_site_site_symmetry_order
_atom_site_calc_flag
_atom_site_refinement_flags_posn
_atom_site_refinement_flags_adp
_atom_site_refinement_flags_occupancy
_atom_site_disorder_assembly
_atom_site_disorder_group
Co2 Co 0.65583(3) 0.87373(3) 0.54013(2) 0.02553(15) Uani 1 1 d . . . . .
O4 O 0.25223(19) 0.7940(3) 0.43411(19) 0.0637(12) Uani 1 1 d . . . . .
O8 O 0.91530(17) 0.95320(19) 0.38445(14) 0.0365(7) Uani 1 1 d . . . . .
O19 O 0.54379(17) 0.7020(2) 0.40906(14) 0.0386(8) Uani 1 1 d . . . . .
O33 O 0.26704(19) 0.7156(2) 0.37186(16) 0.0523(10) Uani 1 1 d . . . . .
O39 O 0.62979(17) 1.06075(18) 0.41488(13) 0.0342(7) Uani 1 1 d . . . . .
O48 O 0.84956(18) 1.0532(2) 0.34350(13) 0.0397(8) Uani 1 1 d . . . . .
O49 O 0.59931(15) 0.80303(17) 0.48558(12) 0.0282(6) Uani 1 1 d . . . . .
O65 O 0.65230(15) 0.94763(17) 0.48399(12) 0.0285(6) Uani 1 1 d . . . . .
O102 O 0.65672(16) 0.80107(17) 0.59627(12) 0.0306(7) Uani 1 1 d . . . . .
O108 O 0.71489(16) 0.94466(17) 0.59307(13) 0.0325(7) Uani 1 1 d . . . . .
N13 N 0.57210(19) 0.9238(2) 0.55219(14) 0.0276(7) Uani 1 1 d . . . . .
N79 N 0.2925(2) 0.7601(3) 0.41164(19) 0.0452(10) Uani 1 1 d . . . . .
N98 N 0.8603(2) 0.9965(2) 0.37550(15) 0.0311(8) Uani 1 1 d . . . . .
N207 N 0.74486(19) 0.8225(2) 0.53779(14) 0.0268(7) Uani 1 1 d . . . . .
C29 C 0.6134(3) 1.1221(3) 0.3743(3) 0.0559(16) Uani 1 1 d . . . . .
H29A H 0.6060 1.0992 0.3379 0.084 Uiso 1 1 calc GR . . . .
H29B H 0.6552 1.1592 0.3828 0.084 Uiso 1 1 calc GR . . . .
H29C H 0.5679 1.1497 0.3745 0.084 Uiso 1 1 calc GR . . . .
C30 C 0.6936(2) 1.0180(2) 0.42110(17) 0.0276(9) Uani 1 1 d . . . . .
C31 C 0.7445(2) 1.0323(3) 0.39450(17) 0.0283(9) Uani 1 1 d . . . . .
H31 H 0.7382 1.0752 0.3698 0.034 Uiso 1 1 calc R . . . .
C32 C 0.8066(2) 0.9821(3) 0.40445(16) 0.0275(9) Uani 1 1 d . . . . .
C33 C 0.8174(2) 0.9202(2) 0.43956(16) 0.0264(9) Uani 1 1 d . . . . .
H33 H 0.8594 0.8867 0.4447 0.032 Uiso 1 1 calc R . . . .
C34 C 0.7664(2) 0.9060(2) 0.46818(17) 0.0258(8) Uani 1 1 d . . . . .
C35 C 0.7029(2) 0.9548(2) 0.46008(16) 0.0247(8) Uani 1 1 d . . . . .
C36 C 0.7834(2) 0.8415(2) 0.50606(17) 0.0268(9) Uani 1 1 d . . . . .
H36 H 0.8261 0.8106 0.5080 0.032 Uiso 1 1 calc R . . . .
C37 C 0.7664(2) 0.7633(2) 0.57807(18) 0.0289(9) Uani 1 1 d . . . . .
C38 C 0.8300(2) 0.7154(3) 0.58901(19) 0.0337(10) Uani 1 1 d . . . . .
H38 H 0.8629 0.7207 0.5678 0.040 Uiso 1 1 calc R . . . .
C39 C 0.8445(3) 0.6606(3) 0.6309(2) 0.0392(11) Uani 1 1 d . . . . .
H39 H 0.8872 0.6277 0.6383 0.047 Uiso 1 1 calc R . . . .
C40 C 0.7964(3) 0.6537(3) 0.6622(2) 0.0395(11) Uani 1 1 d . . . . .
H40 H 0.8072 0.6166 0.6913 0.047 Uiso 1 1 calc R . . . .
C41 C 0.7331(3) 0.7002(3) 0.65175(19) 0.0349(10) Uani 1 1 d . . . . .
H41 H 0.7010 0.6948 0.6735 0.042 Uiso 1 1 calc R . . . .
C42 C 0.7165(2) 0.7557(2) 0.60850(18) 0.0289(9) Uani 1 1 d . . . . .
C43 C 0.5158(3) 0.6410(4) 0.3694(3) 0.0593(17) Uani 1 1 d . . . . .
H43A H 0.4814 0.6637 0.3358 0.089 Uiso 1 1 calc GR . . . .
H43B H 0.4893 0.6020 0.3844 0.089 Uiso 1 1 calc GR . . . .
H43C H 0.5576 0.6158 0.3609 0.089 Uiso 1 1 calc GR . . . .
C44 C 0.4933(2) 0.7398(3) 0.42870(18) 0.0307(9) Uani 1 1 d . . . . .
C45 C 0.4178(2) 0.7276(3) 0.4104(2) 0.0358(10) Uani 1 1 d . . . . .
H45 H 0.3967 0.6893 0.3829 0.043 Uiso 1 1 calc R . . . .
C46 C 0.3721(2) 0.7722(3) 0.4327(2) 0.0352(10) Uani 1 1 d . . . . .
C47 C 0.4003(2) 0.8291(3) 0.47171(19) 0.0327(10) Uani 1 1 d . . . . .
H47 H 0.3679 0.8594 0.4855 0.039 Uiso 1 1 calc R . . . .
C48 C 0.4782(2) 0.8418(2) 0.49104(17) 0.0268(9) Uani 1 1 d . . . . .
C49 C 0.5269(2) 0.7966(2) 0.47028(17) 0.0272(9) Uani 1 1 d . . . . .
C50 C 0.5027(2) 0.9039(3) 0.53001(17) 0.0287(9) Uani 1 1 d . . . . .
H50 H 0.4659 0.9325 0.5403 0.034 Uiso 1 1 calc R . . . .
C51 C 0.5949(2) 0.9844(2) 0.59268(18) 0.0297(9) Uani 1 1 d . . . . .
C52 C 0.5485(3) 1.0317(3) 0.61222(18) 0.0332(10) Uani 1 1 d . . . . .
H52 H 0.4958 1.0254 0.5987 0.040 Uiso 1 1 calc R . . . .
C53 C 0.5800(3) 1.0878(3) 0.6515(2) 0.0367(10) Uani 1 1 d . . . . .
H53 H 0.5489 1.1204 0.6651 0.044 Uiso 1 1 calc R . . . .
C54 C 0.6575(3) 1.0968(3) 0.6714(2) 0.0386(11) Uani 1 1 d . . . . .
H54 H 0.6786 1.1356 0.6984 0.046 Uiso 1 1 calc R . . . .
C55 C 0.7038(3) 1.0500(3) 0.6521(2) 0.0374(11) Uani 1 1 d . . . . .
H55 H 0.7565 1.0569 0.6658 0.045 Uiso 1 1 calc R . . . .
C56 C 0.6728(2) 0.9924(3) 0.61243(18) 0.0312(9) Uani 1 1 d . . . . .
Co4 Co 0.85140(3) 0.62253(3) 0.42691(3) 0.02929(16) Uani 1 1 d . . . . .
O5_b O 0.6167(4) 0.4997(5) 0.6095(3) 0.0512(19) Uiso 0.5 1 d . . P A 2
O26 O 0.96003(17) 0.82739(18) 0.52993(14) 0.0372(7) Uani 1 1 d . . . . .
O27 O 0.85388(17) 0.45982(19) 0.56465(14) 0.0372(8) Uani 1 1 d . . . . .
O32 O 1.2323(2) 0.7659(2) 0.61970(17) 0.0545(10) Uani 1 1 d . . . . .
O45 O 1.24804(19) 0.6528(2) 0.58746(18) 0.0566(11) Uani 1 1 d . . . . .
O64 O 0.84504(16) 0.56032(18) 0.48708(14) 0.0351(7) Uani 1 1 d . . . . .
O69 O 0.90518(15) 0.70088(17) 0.47672(12) 0.0290(6) Uani 1 1 d . . . . .
O78_a O 0.5369(6) 0.5404(6) 0.5287(4) 0.078(3) Uiso 0.5 1 d . . P B 1
O78A_b O 0.5684(5) 0.6068(5) 0.5661(3) 0.058(2) Uiso 0.5 1 d . . P A 2
O104_a O 0.6014(5) 0.4581(5) 0.5910(4) 0.057(2) Uiso 0.5 1 d . . P B 1
O111 O 0.86123(16) 0.68478(18) 0.36821(13) 0.0325(7) Uani 1 1 d . . . . .
O112 O 0.79589(17) 0.54685(18) 0.37650(15) 0.0383(8) Uani 1 1 d . . . . .
N3_b N 0.6158(5) 0.5538(5) 0.5757(3) 0.0424(19) Uiso 0.5 1 d D . P A 2
N31 N 0.9368(2) 0.5621(2) 0.42840(16) 0.0301(8) Uani 1 1 d . . . . .
N35 N 0.76201(19) 0.6793(2) 0.41871(15) 0.0296(8) Uani 1 1 d . . . . .
N115 N 1.2082(2) 0.7087(3) 0.59038(19) 0.0433(10) Uani 1 1 d . . . . .
N206_a N 0.5970(5) 0.5058(6) 0.5528(4) 0.054(2) Uiso 0.5 1 d D . P B 1
C0AA C 0.9913(3) 0.9033(3) 0.5471(2) 0.0440(12) Uani 1 1 d . . . . .
H0AA H 1.0236 0.9185 0.5254 0.066 Uiso 1 1 calc R . . . .
H0AB H 1.0207 0.9017 0.5861 0.066 Uiso 1 1 calc R . . . .
H0AC H 0.9510 0.9418 0.5415 0.066 Uiso 1 1 calc R . . . .
C1AA C 1.0100(2) 0.7682(3) 0.53190(19) 0.0310(9) Uani 1 1 d . . . . .
C3 C 1.0842(2) 0.7717(3) 0.56126(19) 0.0326(10) Uani 1 1 d . . . . .
H3 H 1.1047 0.8166 0.5827 0.039 Uiso 1 1 calc R . . . .
C3AA C 1.1298(2) 0.7063(3) 0.5587(2) 0.0363(10) Uani 1 1 d . . . . .
C4AA C 1.0264(2) 0.6386(3) 0.49728(19) 0.0317(9) Uani 1 1 d . . . . .
C5AA C 1.1025(3) 0.6420(3) 0.5277(2) 0.0349(10) Uani 1 1 d . . . . .
H5AA H 1.1347 0.5995 0.5266 0.042 Uiso 1 1 calc R . . . .
C7 C 0.9767(2) 0.7005(3) 0.50043(18) 0.0290(9) Uani 1 1 d . . . . .
C7AA C 1.0036(2) 0.5719(3) 0.46213(19) 0.0325(10) Uani 1 1 d . . . . .
H7AA H 1.0397 0.5324 0.4636 0.039 Uiso 1 1 calc R . . . .
C9 C 0.9173(3) 0.4989(2) 0.39031(19) 0.0313(9) Uani 1 1 d . . . . .
C10 C 0.9665(3) 0.4454(3) 0.3792(2) 0.0368(11) Uani 1 1 d . . . . .
H10 H 1.0186 0.4485 0.3980 0.044 Uiso 1 1 calc R . . . .
C11 C 0.9382(3) 0.3874(3) 0.3404(2) 0.0402(11) Uani 1 1 d . . . . .
H11 H 0.9711 0.3504 0.3325 0.048 Uiso 1 1 calc R . . . .
C12 C 0.8622(3) 0.3832(3) 0.3130(2) 0.0462(13) Uani 1 1 d . . . . .
H12 H 0.8437 0.3435 0.2862 0.055 Uiso 1 1 calc R . . . .
C13 C 0.8127(3) 0.4360(3) 0.3240(2) 0.0401(11) Uani 1 1 d . . . . .
H13 H 0.7606 0.4322 0.3052 0.048 Uiso 1 1 calc R . . . .
C14 C 0.8404(2) 0.4949(3) 0.3633(2) 0.0337(10) Uani 1 1 d . . . . .
C15 C 0.8595(3) 0.4004(4) 0.6044(3) 0.0611(17) Uani 1 1 d . . . . .
H15A H 0.8205 0.3610 0.5896 0.092 Uiso 1 1 calc GR . . . .
H15B H 0.8533 0.4238 0.6376 0.092 Uiso 1 1 calc GR . . . .
H15C H 0.9087 0.3754 0.6135 0.092 Uiso 1 1 calc GR . . . .
C16 C 0.7884(3) 0.5002(4) 0.5456(2) 0.0488(6) Uani 1 1 d . . . . .
C17 C 0.7292(3) 0.4893(4) 0.5647(2) 0.0488(6) Uani 1 1 d . . . . .
H17 H 0.7298 0.4492 0.5906 0.059 Uiso 1 1 calc R . . . .
C18 C 0.6674(3) 0.5395(4) 0.5447(2) 0.0488(6) Uani 1 1 d D . . . .
C19 C 0.6644(3) 0.5970(4) 0.5067(2) 0.0488(6) Uani 1 1 d . . . . .
H19 H 0.6225 0.6310 0.4953 0.059 Uiso 1 1 calc R . . . .
C20 C 0.7232(3) 0.6056(4) 0.4845(2) 0.0488(6) Uani 1 1 d . . . . .
C21 C 0.7871(3) 0.5570(4) 0.5036(2) 0.0488(6) Uani 1 1 d . . . . .
C22 C 0.7154(2) 0.6664(3) 0.44503(19) 0.0334(10) Uani 1 1 d . . . . .
H22 H 0.6729 0.6996 0.4377 0.040 Uiso 1 1 calc R . . . .
C23 C 0.7502(2) 0.7377(2) 0.37738(19) 0.0315(10) Uani 1 1 d . . . . .
C24 C 0.6904(3) 0.7906(3) 0.3613(2) 0.0373(11) Uani 1 1 d . . . . .
H24 H 0.6519 0.7893 0.3779 0.045 Uiso 1 1 calc R . . . .
C25 C 0.6886(3) 0.8447(3) 0.3209(2) 0.0389(11) Uani 1 1 d . . . . .
H25 H 0.6486 0.8812 0.3097 0.047 Uiso 1 1 calc R . . . .
C26 C 0.7448(3) 0.8463(3) 0.2965(2) 0.0405(11) Uani 1 1 d . . . . .
H26 H 0.7429 0.8842 0.2689 0.049 Uiso 1 1 calc R . . . .
C27 C 0.8035(3) 0.7936(3) 0.31184(19) 0.0364(10) Uani 1 1 d . . . . .
H27 H 0.8415 0.7954 0.2948 0.044 Uiso 1 1 calc R . . . .
C28 C 0.8069(2) 0.7380(3) 0.35218(19) 0.0324(10) Uani 1 1 d . . . . .
O82 O 0.6523(2) 0.5155(3) 0.3438(2) 0.0785(15) Uani 1 1 d . . . . .
H82 H 0.6975 0.5201 0.3624 0.118 Uiso 1 1 calc GR . . . .
C2AA C 0.6378(4) 0.5588(6) 0.2947(3) 0.094(3) Uani 1 1 d . . . . .
H2AA H 0.5858 0.5506 0.2719 0.141 Uiso 1 1 d R . . . .
H2AB H 0.6713 0.5411 0.2747 0.141 Uiso 1 1 d R . . . .
H2AC H 0.6462 0.6147 0.3034 0.141 Uiso 1 1 d R . . . .
O74 O 0.8583(2) 0.9735(2) 0.61099(18) 0.0538(10) Uani 1 1 d . . . . .
H74 H 0.8126 0.9650 0.6054 0.081 Uiso 1 1 calc GR . . . .
C58 C 0.8672(4) 1.0449(4) 0.5854(3) 0.0670(18) Uani 1 1 d . . . . .
H58A H 0.8376 1.0431 0.5464 0.100 Uiso 1 1 calc GR . . . .
H58B H 0.9201 1.0522 0.5889 0.100 Uiso 1 1 calc GR . . . .
H58C H 0.8502 1.0887 0.6032 0.100 Uiso 1 1 calc GR . . . .
O12 O 0.5531(2) 0.7142(4) 0.14476(19) 0.0810(16) Uani 1 1 d . . . . .
H12C H 0.5828 0.7210 0.1267 0.122 Uiso 1 1 calc GR . . . .
C59 C 0.5885(4) 0.6725(5) 0.1922(3) 0.076(2) Uani 1 1 d . . . . .
H59A H 0.6161 0.6285 0.1834 0.115 Uiso 1 1 calc GR . . . .
H59B H 0.5511 0.6524 0.2081 0.115 Uiso 1 1 calc GR . . . .
H59C H 0.6232 0.7072 0.2188 0.115 Uiso 1 1 calc GR . . . .
O14 O 0.9891(2) 0.7090(2) 0.3466(2) 0.0600(11) Uani 1 1 d . . . . .
H14 H 0.9449 0.7078 0.3474 0.090 Uiso 1 1 calc GR . . . .
C121 C 1.0256(4) 0.7771(4) 0.3749(3) 0.0713(19) Uani 1 1 d . . . . .
H12D H 1.0669 0.7915 0.3613 0.107 Uiso 1 1 calc R . . . .
H12E H 1.0451 0.7661 0.4143 0.107 Uiso 1 1 calc R . . . .
H12F H 0.9898 0.8206 0.3685 0.107 Uiso 1 1 calc R . . . .
N1 N 0.5600(5) 0.3751(5) 0.3632(4) 0.140(3) Uani 1 1 d D U . . .
H1 H 0.5958 0.4194 0.3662 0.168 Uiso 1 1 calc R . . . .
C1 C 0.5926(5) 0.3377(5) 0.4268(5) 0.113(3) Uani 1 1 d D U . . .
H1A H 0.5519 0.3116 0.4369 0.135 Uiso 1 1 calc R . . . .
H1B H 0.6322 0.2985 0.4288 0.135 Uiso 1 1 calc R . . . .
C2 C 0.5772(5) 0.3252(7) 0.3189(5) 0.137(4) Uani 1 1 d D U . . .
H2A H 0.6228 0.3514 0.3164 0.164 Uiso 1 1 calc R . . . .
H2B H 0.5956 0.2763 0.3396 0.164 Uiso 1 1 calc R . . . .
C4 C 0.5472(6) 0.2956(11) 0.2652(5) 0.181(6) Uani 1 1 d D U . . .
H4A H 0.5179 0.3367 0.2412 0.271 Uiso 1 1 calc GR . . . .
H4B H 0.5149 0.2507 0.2654 0.271 Uiso 1 1 calc GR . . . .
H4C H 0.5879 0.2789 0.2516 0.271 Uiso 1 1 calc GR . . . .
C5_a C 0.4756(7) 0.4675(7) 0.2768(5) 0.151(4) Uani 1 1 d D U . C 1
H5A_a H 0.4294 0.4980 0.2693 0.226 Uiso 1 1 calc GR . . C 1
H5B_a H 0.4729 0.4340 0.2452 0.226 Uiso 1 1 calc GR . . C 1
H5C_a H 0.5182 0.5034 0.2835 0.226 Uiso 1 1 calc GR . . C 1
C6 C 0.6207(7) 0.3982(8) 0.4613(6) 0.164(4) Uani 1 1 d D U . . .
H6A H 0.6632 0.4211 0.4526 0.246 Uiso 1 1 calc GR . . . .
H6B H 0.6371 0.3791 0.4993 0.246 Uiso 1 1 calc GR . . . .
H6C H 0.5819 0.4383 0.4571 0.246 Uiso 1 1 calc GR . . . .
C8 C 0.4858(7) 0.4149(7) 0.3290(6) 0.186(5) Uani 1 1 d D U . . .
H8A H 0.4502 0.3713 0.3151 0.223 Uiso 1 1 d R . . C .
H8B H 0.4662 0.4448 0.3547 0.223 Uiso 1 1 d R . . . .
N29 N 0.9356(3) 0.6010(3) 0.2104(2) 0.0555(12) Uani 1 1 d D . . . .
H29 H 0.9057 0.5681 0.1787 0.067 Uiso 1 1 calc R . . . .
C6AA C 1.0192(4) 0.4853(4) 0.2402(3) 0.081(2) Uani 1 1 d . . . . .
H6AA H 0.9904 0.4586 0.2063 0.121 Uiso 1 1 calc GR . . . .
H6AB H 1.0364 0.4467 0.2698 0.121 Uiso 1 1 calc GR . . . .
H6AC H 1.0623 0.5116 0.2345 0.121 Uiso 1 1 calc GR . . . .
C68 C 0.9698(4) 0.5460(4) 0.2557(2) 0.0598(16) Uani 1 1 d . . . . .
H68A H 0.9299 0.5187 0.2661 0.072 Uiso 1 1 calc R . . . .
H68B H 1.0002 0.5760 0.2881 0.072 Uiso 1 1 calc R . . . .
C125 C 0.9931(4) 0.6457(5) 0.1903(3) 0.0707(19) Uani 1 1 d . . . . .
H12A H 1.0222 0.6073 0.1764 0.085 Uiso 1 1 calc R . . . .
H12B H 0.9660 0.6799 0.1592 0.085 Uiso 1 1 calc R . . . .
C162 C 0.8827(4) 0.6578(4) 0.2215(3) 0.0633(16) Uani 1 1 d D . . . .
H16A H 0.8657 0.6948 0.1903 0.076 Uiso 1 1 calc R . . . .
H16B H 0.9090 0.6886 0.2547 0.076 Uiso 1 1 calc R . . . .
C210 C 0.8143(3) 0.6179(3) 0.2301(2) 0.0427(12) Uani 1 1 d . . . . .
H21A H 0.7903 0.5840 0.1986 0.064 Uiso 1 1 calc GR . . . .
H21B H 0.7788 0.6581 0.2335 0.064 Uiso 1 1 calc GR . . . .
H21C H 0.8301 0.5862 0.2637 0.064 Uiso 1 1 calc GR . . . .
C226 C 1.0460(5) 0.6950(5) 0.2335(4) 0.101(3) Uani 1 1 d . . . . .
H22A H 1.0822 0.7196 0.2184 0.151 Uiso 1 1 calc GR . . . .
H22B H 1.0723 0.6620 0.2648 0.151 Uiso 1 1 calc GR . . . .
H22C H 1.0180 0.7359 0.2455 0.151 Uiso 1 1 calc GR . . . .

loop_
_atom_site_aniso_label
_atom_site_aniso_U_11
_atom_site_aniso_U_22
_atom_site_aniso_U_33
_atom_site_aniso_U_23
_atom_site_aniso_U_13
_atom_site_aniso_U_12
Co2 0.0213(3) 0.0236(3) 0.0339(3) 0.0021(2) 0.0119(2) 0.0044(2)
O4 0.0270(18) 0.085(3) 0.085(3) -0.033(3) 0.0252(19) -0.005(2)
O8 0.0311(16) 0.0366(18) 0.0469(19) 0.0002(14) 0.0197(14) 0.0095(14)
O19 0.0303(16) 0.0429(19) 0.0424(18) -0.0091(15) 0.0113(14) 0.0076(15)
O33 0.0310(18) 0.065(2) 0.060(2) -0.023(2) 0.0117(16) -0.0102(18)
O39 0.0297(16) 0.0364(17) 0.0418(17) 0.0140(14) 0.0190(13) 0.0149(14)
O48 0.0365(17) 0.049(2) 0.0386(18) 0.0138(15) 0.0195(14) 0.0097(16)
O49 0.0188(13) 0.0298(15) 0.0385(16) -0.0009(13) 0.0127(12) 0.0038(12)
O65 0.0219(14) 0.0295(15) 0.0370(16) 0.0031(12) 0.0134(12) 0.0060(12)
O102 0.0245(14) 0.0315(16) 0.0381(16) 0.0063(13) 0.0131(12) 0.0066(13)
O108 0.0275(15) 0.0291(16) 0.0418(17) -0.0011(13) 0.0121(13) 0.0048(13)
N13 0.0288(18) 0.0256(18) 0.0318(18) 0.0025(14) 0.0144(15) 0.0042(15)
N79 0.027(2) 0.048(3) 0.062(3) -0.008(2) 0.0161(19) -0.0022(19)
N98 0.0281(18) 0.037(2) 0.0306(18) -0.0009(16) 0.0129(15) 0.0045(16)
N207 0.0250(17) 0.0223(17) 0.0346(19) 0.0012(14) 0.0115(14) 0.0029(14)
C29 0.048(3) 0.057(3) 0.075(4) 0.041(3) 0.037(3) 0.030(3)
C30 0.024(2) 0.028(2) 0.032(2) 0.0026(17) 0.0104(16) 0.0071(17)
C31 0.027(2) 0.028(2) 0.031(2) 0.0017(17) 0.0102(17) 0.0057(18)
C32 0.025(2) 0.034(2) 0.026(2) -0.0015(17) 0.0119(16) 0.0020(18)
C33 0.0239(19) 0.028(2) 0.0262(19) -0.0072(16) 0.0069(16) 0.0060(17)
C34 0.0227(19) 0.025(2) 0.028(2) -0.0025(16) 0.0065(16) 0.0022(17)
C35 0.0225(19) 0.024(2) 0.029(2) -0.0037(16) 0.0104(16) 0.0012(16)
C36 0.0194(19) 0.025(2) 0.036(2) -0.0038(17) 0.0101(16) 0.0028(17)
C37 0.026(2) 0.021(2) 0.039(2) 0.0035(17) 0.0098(18) 0.0026(17)
C38 0.030(2) 0.029(2) 0.043(3) 0.0046(19) 0.0134(19) 0.0058(19)
C39 0.034(2) 0.032(2) 0.053(3) 0.007(2) 0.016(2) 0.011(2)
C40 0.037(3) 0.032(2) 0.049(3) 0.010(2) 0.013(2) 0.008(2)
C41 0.034(2) 0.031(2) 0.041(2) 0.0065(19) 0.0147(19) 0.004(2)
C42 0.027(2) 0.024(2) 0.035(2) 0.0010(17) 0.0102(17) 0.0036(17)
C43 0.040(3) 0.066(4) 0.068(4) -0.036(3) 0.013(3) 0.006(3)
C44 0.025(2) 0.032(2) 0.037(2) -0.0018(18) 0.0123(18) 0.0058(18)
C45 0.028(2) 0.031(2) 0.047(3) -0.007(2) 0.0098(19) -0.0014(19)
C46 0.020(2) 0.042(3) 0.044(3) -0.001(2) 0.0103(18) -0.0034(19)
C47 0.024(2) 0.036(2) 0.041(2) 0.0012(19) 0.0151(18) 0.0063(19)
C48 0.025(2) 0.028(2) 0.031(2) 0.0038(17) 0.0127(16) 0.0016(17)
C49 0.0232(19) 0.029(2) 0.031(2) 0.0023(17) 0.0110(16) 0.0024(17)
C50 0.028(2) 0.030(2) 0.032(2) 0.0025(17) 0.0145(17) 0.0054(18)
C51 0.033(2) 0.026(2) 0.033(2) 0.0042(17) 0.0135(18) 0.0012(18)
C52 0.031(2) 0.035(2) 0.036(2) 0.0069(19) 0.0147(18) 0.006(2)
C53 0.043(3) 0.030(2) 0.041(3) -0.001(2) 0.020(2) 0.009(2)
C54 0.042(3) 0.032(2) 0.039(3) -0.006(2) 0.009(2) 0.007(2)
C55 0.034(2) 0.032(2) 0.044(3) -0.003(2) 0.010(2) 0.006(2)
C56 0.030(2) 0.028(2) 0.038(2) 0.0028(18) 0.0142(18) 0.0062(18)
Co4 0.0233(3) 0.0239(3) 0.0446(3) -0.0019(3) 0.0163(2) 0.0033(2)
O26 0.0295(16) 0.0299(17) 0.051(2) -0.0078(14) 0.0107(14) 0.0039(14)
O27 0.0307(16) 0.0389(18) 0.0501(19) 0.0102(15) 0.0243(15) 0.0096(14)
O32 0.0353(19) 0.052(2) 0.067(3) -0.009(2) 0.0035(18) 0.0036(18)
O45 0.0270(18) 0.062(2) 0.079(3) -0.010(2) 0.0146(18) 0.0108(18)
O64 0.0249(15) 0.0305(16) 0.057(2) 0.0033(14) 0.0222(14) 0.0054(13)
O69 0.0213(14) 0.0269(15) 0.0407(17) -0.0014(13) 0.0124(12) 0.0034(12)
O111 0.0278(15) 0.0281(16) 0.0436(18) -0.0013(13) 0.0141(13) 0.0040(13)
O112 0.0294(16) 0.0260(16) 0.063(2) -0.0090(15) 0.0206(15) 0.0025(13)
N31 0.0271(18) 0.0232(18) 0.045(2) 0.0027(15) 0.0187(16) 0.0032(15)
N35 0.0235(17) 0.0229(17) 0.043(2) -0.0065(15) 0.0114(15) 0.0003(15)
N115 0.027(2) 0.047(3) 0.056(3) -0.001(2) 0.0133(18) 0.002(2)
C0AA 0.036(3) 0.034(3) 0.058(3) -0.012(2) 0.008(2) 0.004(2)
C1AA 0.028(2) 0.026(2) 0.041(2) 0.0035(18) 0.0134(18) 0.0039(18)
C3 0.026(2) 0.030(2) 0.042(2) -0.0016(19) 0.0115(18) -0.0004(18)
C3AA 0.023(2) 0.043(3) 0.045(3) 0.004(2) 0.0136(19) 0.002(2)
C4AA 0.028(2) 0.029(2) 0.044(2) 0.0011(19) 0.0198(19) 0.0030(18)
C5AA 0.029(2) 0.032(2) 0.048(3) 0.002(2) 0.019(2) 0.0058(19)
C7 0.025(2) 0.030(2) 0.036(2) 0.0072(18) 0.0151(17) 0.0023(18)
C7AA 0.024(2) 0.031(2) 0.050(3) 0.005(2) 0.0230(19) 0.0060(18)
C9 0.035(2) 0.023(2) 0.041(2) 0.0006(18) 0.0195(19) 0.0010(19)
C10 0.034(2) 0.032(2) 0.053(3) -0.001(2) 0.026(2) 0.002(2)
C11 0.043(3) 0.026(2) 0.060(3) -0.004(2) 0.029(2) 0.003(2)
C12 0.056(3) 0.027(2) 0.065(3) -0.011(2) 0.034(3) -0.005(2)
C13 0.034(2) 0.031(2) 0.055(3) -0.002(2) 0.015(2) 0.000(2)
C14 0.030(2) 0.023(2) 0.053(3) -0.0015(19) 0.020(2) 0.0020(18)
C15 0.041(3) 0.079(4) 0.072(4) 0.040(3) 0.029(3) 0.020(3)
C16 0.0297(10) 0.0743(16) 0.0483(12) 0.0129(11) 0.0209(9) 0.0165(10)
C17 0.0297(10) 0.0743(16) 0.0483(12) 0.0129(11) 0.0209(9) 0.0165(10)
C18 0.0297(10) 0.0743(16) 0.0483(12) 0.0129(11) 0.0209(9) 0.0165(10)
C19 0.0297(10) 0.0743(16) 0.0483(12) 0.0129(11) 0.0209(9) 0.0165(10)
C20 0.0297(10) 0.0743(16) 0.0483(12) 0.0129(11) 0.0209(9) 0.0165(10)
C21 0.0297(10) 0.0743(16) 0.0483(12) 0.0129(11) 0.0209(9) 0.0165(10)
C22 0.022(2) 0.037(3) 0.044(3) -0.004(2) 0.0145(18) 0.0068(19)
C23 0.025(2) 0.023(2) 0.043(2) -0.0050(18) 0.0066(18) 0.0037(18)
C24 0.034(2) 0.025(2) 0.052(3) -0.009(2) 0.012(2) -0.0002(19)
C25 0.036(2) 0.026(2) 0.047(3) -0.005(2) 0.002(2) 0.006(2)
C26 0.040(3) 0.028(2) 0.049(3) -0.001(2) 0.008(2) 0.004(2)
C27 0.043(3) 0.026(2) 0.040(2) -0.0059(19) 0.014(2) 0.004(2)
C28 0.029(2) 0.024(2) 0.043(2) -0.0080(18) 0.0109(19) 0.0016(18)
O82 0.039(2) 0.107(4) 0.085(3) -0.027(3) 0.012(2) 0.000(3)
C2AA 0.057(4) 0.128(7) 0.081(5) -0.025(5) 0.000(4) 0.035(5)
O74 0.0338(19) 0.056(2) 0.072(3) -0.013(2) 0.0175(18) -0.0049(18)
C58 0.051(4) 0.061(4) 0.090(5) -0.017(4) 0.024(3) 0.001(3)
O12 0.047(2) 0.147(5) 0.058(3) -0.013(3) 0.030(2) -0.015(3)
C59 0.067(4) 0.095(6) 0.084(5) -0.025(4) 0.048(4) -0.018(4)
O14 0.050(2) 0.047(2) 0.095(3) 0.005(2) 0.041(2) 0.002(2)
C121 0.070(4) 0.046(3) 0.107(6) 0.005(4) 0.040(4) -0.006(3)
N1 0.150(6) 0.091(5) 0.215(6) 0.039(4) 0.109(5) 0.062(5)
C1 0.062(5) 0.080(5) 0.212(7) 0.012(5) 0.065(5) 0.001(4)
C2 0.072(5) 0.140(8) 0.169(7) -0.031(6) -0.004(5) 0.064(6)
C4 0.087(7) 0.335(19) 0.125(7) -0.017(9) 0.042(6) 0.015(10)
C5_a 0.155(10) 0.115(8) 0.191(10) 0.018(7) 0.066(8) 0.028(8)
C6 0.131(9) 0.150(9) 0.258(9) -0.040(8) 0.129(8) -0.031(7)
C8 0.189(9) 0.142(9) 0.279(10) 0.098(8) 0.150(8) 0.122(8)
N29 0.039(2) 0.053(3) 0.074(3) -0.003(2) 0.017(2) 0.000(2)
C6AA 0.065(4) 0.080(5) 0.109(6) 0.042(5) 0.043(4) 0.028(4)
C68 0.068(4) 0.062(4) 0.050(3) 0.010(3) 0.018(3) -0.006(3)
C125 0.068(4) 0.085(5) 0.061(4) 0.012(4) 0.022(3) 0.004(4)
C162 0.060(4) 0.056(4) 0.075(4) 0.002(3) 0.023(3) 0.006(3)
C210 0.038(3) 0.042(3) 0.050(3) -0.006(2) 0.016(2) 0.003(2)
C226 0.088(6) 0.096(6) 0.121(7) 0.017(6) 0.039(5) -0.037(5)

loop_
_atom_type_symbol
_atom_type_description
_atom_type_scat_dispersion_real
_atom_type_scat_dispersion_imag
_atom_type_scat_source
C C 0.0033 0.0016 'International Tables Vol C Tables 4.2.6.8 and 6.1.1.4'
H H 0.0000 0.0000 'International Tables Vol C Tables 4.2.6.8 and 6.1.1.4'
Co Co 0.3494 0.9721 'International Tables Vol C Tables 4.2.6.8 and 6.1.1.4'
N N 0.0061 0.0033 'International Tables Vol C Tables 4.2.6.8 and 6.1.1.4'
O O 0.0106 0.0060 'International Tables Vol C Tables 4.2.6.8 and 6.1.1.4'

loop_
_geom_angle_atom_site_label_1
_geom_angle_atom_site_label_2
_geom_angle_atom_site_label_3
_geom_angle
O49 Co2 N13 95.85(14)
O49 Co2 N207 88.99(13)
O65 Co2 O49 89.09(13)
O65 Co2 N13 89.62(13)
O65 Co2 N207 95.74(14)
O102 Co2 O49 90.82(13)
O102 Co2 O65 178.38(12)
O102 Co2 O108 90.53(13)
O102 Co2 N13 88.78(14)
O102 Co2 N207 85.88(14)
O108 Co2 O49 177.81(13)
O108 Co2 O65 89.61(13)
O108 Co2 N13 85.90(14)
O108 Co2 N207 89.39(14)
N13 Co2 N207 172.85(15)
C44 O19 C43 117.2(4)
C30 O39 C29 116.8(3)
C49 O49 Co2 124.6(3)
C35 O65 Co2 124.6(3)
C42 O102 Co2 111.4(3)
C56 O108 Co2 111.7(3)
C50 N13 Co2 125.8(3)
C50 N13 C51 122.5(4)
C51 N13 Co2 111.5(3)
O4 N79 O33 122.3(4)
O4 N79 C46 118.7(4)
O33 N79 C46 119.0(4)
O8 N98 O48 122.6(4)
O8 N98 C32 119.0(4)
O48 N98 C32 118.4(3)
C36 N207 Co2 125.5(3)
C36 N207 C37 123.5(4)
C37 N207 Co2 110.9(3)
O39 C29 H29A 109.5
O39 C29 H29B 109.5
O39 C29 H29C 109.5
H29A C29 H29B 109.5
H29A C29 H29C 109.5
H29B C29 H29C 109.5
O39 C30 C35 112.8(4)
C31 C30 O39 125.3(4)
C31 C30 C35 121.9(4)
C30 C31 H31 120.7
C30 C31 C32 118.6(4)
C32 C31 H31 120.7
C31 C32 N98 118.6(4)
C33 C32 N98 119.1(4)
C33 C32 C31 122.3(4)
C32 C33 H33 120.1
C32 C33 C34 119.7(4)
C34 C33 H33 120.1
C33 C34 C35 120.6(4)
C33 C34 C36 116.3(4)
C35 C34 C36 123.1(4)
O65 C35 C30 116.9(3)
O65 C35 C34 126.2(4)
C34 C35 C30 116.9(4)
N207 C36 C34 124.6(4)
N207 C36 H36 117.7
C34 C36 H36 117.7
C38 C37 N207 126.4(4)
C38 C37 C42 121.1(4)
C42 C37 N207 112.6(4)
C37 C38 H38 120.2
C39 C38 C37 119.6(4)
C39 C38 H38 120.2
C38 C39 H39 120.0
C38 C39 C40 119.9(4)
C40 C39 H39 120.0
C39 C40 H40 119.4
C41 C40 C39 121.1(4)
C41 C40 H40 119.4
C40 C41 H41 120.1
C40 C41 C42 119.9(4)
C42 C41 H41 120.1
O102 C42 C37 119.1(4)
O102 C42 C41 122.6(4)
C37 C42 C41 118.3(4)
O19 C43 H43A 109.5
O19 C43 H43B 109.5
O19 C43 H43C 109.5
H43A C43 H43B 109.5
H43A C43 H43C 109.5
H43B C43 H43C 109.5
O19 C44 C49 113.3(4)
C45 C44 O19 124.8(4)
C45 C44 C49 121.9(4)
C44 C45 H45 120.5
C44 C45 C46 119.0(4)
C46 C45 H45 120.5
C45 C46 N79 118.2(4)
C47 C46 N79 119.5(4)
C47 C46 C45 122.2(4)
C46 C47 H47 120.5
C46 C47 C48 119.1(4)
C48 C47 H47 120.5
C47 C48 C49 120.6(4)
C47 C48 C50 115.6(4)
C49 C48 C50 123.8(4)
O49 C49 C44 117.3(4)
O49 C49 C48 125.5(4)
C48 C49 C44 117.2(4)
N13 C50 C48 124.1(4)
N13 C50 H50 118.0
C48 C50 H50 118.0
C52 C51 N13 126.7(4)
C52 C51 C56 121.3(4)
C56 C51 N13 111.9(4)
C51 C52 H52 120.4
C53 C52 C51 119.1(4)
C53 C52 H52 120.4
C52 C53 H53 119.9
C52 C53 C54 120.2(4)
C54 C53 H53 119.9
C53 C54 H54 119.6
C55 C54 C53 120.9(4)
C55 C54 H54 119.6
C54 C55 H55 120.1
C54 C55 C56 119.7(4)
C56 C55 H55 120.1
O108 C56 C51 119.0(4)
O108 C56 C55 122.4(4)
C51 C56 C55 118.7(4)
O69 Co4 O64 90.14(14)
O111 Co4 O64 178.08(13)
O111 Co4 O69 88.64(13)
O111 Co4 N31 91.40(14)
O112 Co4 O64 90.70(15)
O112 Co4 O69 178.38(14)
O112 Co4 O111 90.56(14)
O112 Co4 N31 85.89(15)
O112 Co4 N35 89.43(14)
N31 Co4 O64 87.25(14)
N31 Co4 O69 95.55(14)
N35 Co4 O64 95.31(15)
N35 Co4 O69 89.10(13)
N35 Co4 O111 86.15(15)
N35 Co4 N31 174.69(16)
C1AA O26 C0AA 116.2(3)
C16 O27 C15 118.2(4)
C21 O64 Co4 124.5(3)
C7 O69 Co4 124.6(3)
C28 O111 Co4 111.5(3)
C14 O112 Co4 111.6(3)
O5_b N3_b C18 112.7(7)
O78A_b N3_b O5_b 121.4(9)
O78A_b N3_b C18 125.2(8)
C7AA N31 Co4 125.7(3)
C7AA N31 C9 123.0(4)
C9 N31 Co4 111.1(3)
C22 N35 Co4 125.9(3)
C22 N35 C23 122.6(4)
C23 N35 Co4 111.4(3)
O32 N115 O45 122.4(4)
O32 N115 C3AA 118.9(4)
O45 N115 C3AA 118.7(4)
O78_a N206_a C18 116.6(9)
O104_a N206_a O78_a 121.0(10)
O104_a N206_a C18 120.5(8)
O26 C0AA H0AA 109.5
O26 C0AA H0AB 109.5
O26 C0AA H0AC 109.5
H0AA C0AA H0AB 109.5
H0AA C0AA H0AC 109.5
H0AB C0AA H0AC 109.5
O26 C1AA C7 113.4(4)
C3 C1AA O26 124.1(4)
C3 C1AA C7 122.5(4)
C1AA C3 H3 121.0
C1AA C3 C3AA 118.0(4)
C3AA C3 H3 121.0
C3 C3AA N115 118.6(4)
C5AA C3AA N115 118.9(4)
C5AA C3AA C3 122.5(4)
C5AA C4AA C7 120.9(4)
C5AA C4AA C7AA 115.8(4)
C7 C4AA C7AA 123.3(4)
C3AA C5AA C4AA 119.4(4)
C3AA C5AA H5AA 120.3
C4AA C5AA H5AA 120.3
O69 C7 C1AA 117.8(4)
O69 C7 C4AA 125.7(4)
C4AA C7 C1AA 116.5(4)
N31 C7AA C4AA 124.1(4)
N31 C7AA H7AA 118.0
C4AA C7AA H7AA 118.0
C10 C9 N31 126.1(4)
C10 C9 C14 121.4(4)
C14 C9 N31 112.5(4)
C9 C10 H10 120.6
C11 C10 C9 118.8(4)
C11 C10 H10 120.6
C10 C11 H11 119.8
C10 C11 C12 120.4(4)
C12 C11 H11 119.8
C11 C12 H12 119.4
C11 C12 C13 121.2(5)
C13 C12 H12 119.4
C12 C13 H13 120.5
C12 C13 C14 119.1(5)
C14 C13 H13 120.5
O112 C14 C9 118.6(4)
O112 C14 C13 122.3(4)
C9 C14 C13 119.1(4)
O27 C15 H15A 109.5
O27 C15 H15B 109.5
O27 C15 H15C 109.5
H15A C15 H15B 109.5
H15A C15 H15C 109.5
H15B C15 H15C 109.5
O27 C16 C17 123.7(5)
O27 C16 C21 113.9(4)
C17 C16 C21 122.4(5)
C16 C17 H17 121.1
C16 C17 C18 117.7(5)
C18 C17 H17 121.1
C17 C18 N3_b 121.5(5)
C17 C18 N206_a 112.3(6)
C19 C18 N3_b 112.6(5)
C19 C18 N206_a 121.7(5)
C19 C18 C17 122.5(5)
C18 C19 H19 119.9
C18 C19 C20 120.2(5)
C20 C19 H19 119.9
C19 C20 C21 119.5(5)
C19 C20 C22 116.5(4)
C21 C20 C22 123.9(4)
O64 C21 C16 117.3(4)
O64 C21 C20 125.2(5)
C20 C21 C16 117.5(4)
N35 C22 C20 124.3(4)
N35 C22 H22 117.9
C20 C22 H22 117.9
C24 C23 N35 126.4(4)
C24 C23 C28 121.2(4)
C28 C23 N35 112.4(4)
C23 C24 H24 120.7
C25 C24 C23 118.6(5)
C25 C24 H24 120.7
C24 C25 H25 119.7
C24 C25 C26 120.6(4)
C26 C25 H25 119.7
C25 C26 H26 119.5
C27 C26 C25 121.0(5)
C27 C26 H26 119.5
C26 C27 H27 120.0
C26 C27 C28 119.9(5)
C28 C27 H27 120.0
O111 C28 C23 118.4(4)
O111 C28 C27 122.9(4)
C27 C28 C23 118.6(4)
C2AA O82 H82 109.5
O82 C2AA H2AA 109.5
O82 C2AA H2AB 109.4
O82 C2AA H2AC 109.4
H2AA C2AA H2AB 109.5
H2AA C2AA H2AC 109.5
H2AB C2AA H2AC 109.5
C58 O74 H74 109.5
O74 C58 H58A 109.5
O74 C58 H58B 109.5
O74 C58 H58C 109.5
H58A C58 H58B 109.5
H58A C58 H58C 109.5
H58B C58 H58C 109.5
C59 O12 H12C 109.5
O12 C59 H59A 109.5
O12 C59 H59B 109.5
O12 C59 H59C 109.5
H59A C59 H59B 109.5
H59A C59 H59C 109.5
H59B C59 H59C 109.5
C121 O14 H14 109.5
O14 C121 H12D 109.5
O14 C121 H12E 109.5
O14 C121 H12F 109.5
H12D C121 H12E 109.5
H12D C121 H12F 109.5
H12E C121 H12F 109.5
C1 N1 H1 100.3
C2 N1 H1 100.3
C2 N1 C1 114.3(7)
C2 N1 C8 100.7(8)
C8 N1 H1 100.3
C8 N1 C1 134.8(8)
N1 C1 H1A 110.3
N1 C1 H1B 110.3
H1A C1 H1B 108.5
C6 C1 N1 107.2(10)
C6 C1 H1A 110.3
C6 C1 H1B 110.3
N1 C2 H2A 100.9
N1 C2 H2B 100.9
H2A C2 H2B 104.4
C4 C2 N1 144.1(9)
C4 C2 H2A 100.9
C4 C2 H2B 100.9
C2 C4 H4A 109.5
C2 C4 H4B 109.5
C2 C4 H4C 109.5
H4A C4 H4B 109.5
H4A C4 H4C 109.5
H4B C4 H4C 109.5
H5A_a C5_a H5B_a 109.5
H5A_a C5_a H5C_a 109.5
H5B_a C5_a H5C_a 109.5
C8 C5_a H5A_a 109.5
C8 C5_a H5B_a 109.5
C8 C5_a H5C_a 109.5
C1 C6 H6A 109.5
C1 C6 H6B 109.5
C1 C6 H6C 109.5
H6A C6 H6B 109.5
H6A C6 H6C 109.5
H6B C6 H6C 109.5
N1 C8 C5_a 125.2(10)
N1 C8 H8A 105.3
N1 C8 H8B 107.9
C5_a C8 H8A 103.5
C5_a C8 H8B 107.6
H8A C8 H8B 105.8
C68 N29 H29 106.3
C68 N29 C125 113.5(5)
C68 N29 C162 114.7(5)
C125 N29 H29 106.3
C162 N29 H29 106.3
C162 N29 C125 109.2(5)
H6AA C6AA H6AB 109.5
H6AA C6AA H6AC 109.5
H6AB C6AA H6AC 109.5
C68 C6AA H6AA 109.5
C68 C6AA H6AB 109.5
C68 C6AA H6AC 109.5
N29 C68 C6AA 112.1(5)
N29 C68 H68A 109.2
N29 C68 H68B 109.2
C6AA C68 H68A 109.2
C6AA C68 H68B 109.2
H68A C68 H68B 107.9
N29 C125 H12A 108.8
N29 C125 H12B 108.8
H12A C125 H12B 107.7
C226 C125 N29 114.0(6)
C226 C125 H12A 108.8
C226 C125 H12B 108.8
N29 C162 H16A 109.0
N29 C162 H16B 109.0
N29 C162 C210 112.7(5)
H16A C162 H16B 107.8
C210 C162 H16A 109.0
C210 C162 H16B 109.0
C162 C210 H21A 109.5
C162 C210 H21B 109.5
C162 C210 H21C 109.5
H21A C210 H21B 109.5
H21A C210 H21C 109.5
H21B C210 H21C 109.5
C125 C226 H22A 109.5
C125 C226 H22B 109.5
C125 C226 H22C 109.5
H22A C226 H22B 109.5
H22A C226 H22C 109.5
H22B C226 H22C 109.5

loop_
_geom_bond_atom_site_label_1
_geom_bond_atom_site_label_2
_geom_bond_distance
Co2 O49 1.898(3)
Co2 O65 1.898(3)
Co2 O102 1.894(3)
Co2 O108 1.895(3)
Co2 N13 1.904(3)
Co2 N207 1.910(3)
O4 N79 1.232(5)
O8 N98 1.235(5)
O19 C43 1.433(6)
O19 C44 1.370(5)
O33 N79 1.240(5)
O39 C29 1.438(5)
O39 C30 1.372(5)
O48 N98 1.242(5)
O49 C49 1.302(5)
O65 C35 1.292(5)
O102 C42 1.320(5)
O108 C56 1.336(5)
N13 C50 1.297(5)
N13 C51 1.431(6)
N79 C46 1.441(6)
N98 C32 1.452(5)
N207 C36 1.292(5)
N207 C37 1.410(5)
C29 H29A 0.9800
C29 H29B 0.9800
C29 H29C 0.9800
C30 C31 1.364(6)
C30 C35 1.441(6)
C31 H31 0.9500
C31 C32 1.407(6)
C32 C33 1.359(6)
C33 H33 0.9500
C33 C34 1.403(6)
C34 C35 1.419(6)
C34 C36 1.434(6)
C36 H36 0.9500
C37 C38 1.403(6)
C37 C42 1.405(6)
C38 H38 0.9500
C38 C39 1.384(6)
C39 H39 0.9500
C39 C40 1.393(7)
C40 H40 0.9500
C40 C41 1.387(6)
C41 H41 0.9500
C41 C42 1.415(6)
C43 H43A 0.9800
C43 H43B 0.9800
C43 H43C 0.9800
C44 C45 1.367(6)
C44 C49 1.432(6)
C45 H45 0.9500
C45 C46 1.401(7)
C46 C47 1.374(6)
C47 H47 0.9500
C47 C48 1.411(6)
C48 C49 1.424(6)
C48 C50 1.429(6)
C50 H50 0.9500
C51 C52 1.394(6)
C51 C56 1.403(6)
C52 H52 0.9500
C52 C53 1.381(7)
C53 H53 0.9500
C53 C54 1.396(7)
C54 H54 0.9500
C54 C55 1.383(7)
C55 H55 0.9500
C55 C56 1.403(6)
Co4 O64 1.906(3)
Co4 O69 1.904(3)
Co4 O111 1.897(3)
Co4 O112 1.891(3)
Co4 N31 1.902(3)
Co4 N35 1.897(3)
O5_b N3_b 1.262(11)
O26 C0AA 1.432(6)
O26 C1AA 1.371(5)
O27 C15 1.416(6)
O27 C16 1.363(6)
O32 N115 1.227(5)
O45 N115 1.231(5)
O64 C21 1.292(5)
O69 C7 1.294(5)
O78_a N206_a 1.256(13)
O78A_b N3_b 1.239(11)
O104_a N206_a 1.256(12)
O111 C28 1.332(5)
O112 C14 1.336(5)
N3_b C18 1.457(9)
N31 C7AA 1.295(6)
N31 C9 1.422(6)
N35 C22 1.285(6)
N35 C23 1.419(6)
N115 C3AA 1.446(6)
N206_a C18 1.519(10)
C0AA H0AA 0.9800
C0AA H0AB 0.9800
C0AA H0AC 0.9800
C1AA C3 1.366(6)
C1AA C7 1.433(6)
C3 H3 0.9500
C3 C3AA 1.421(7)
C3AA C5AA 1.356(7)
C4AA C5AA 1.403(6)
C4AA C7 1.429(6)
C4AA C7AA 1.430(6)
C5AA H5AA 0.9500
C7AA H7AA 0.9500
C9 C10 1.393(6)
C9 C14 1.397(6)
C10 H10 0.9500
C10 C11 1.384(7)
C11 H11 0.9500
C11 C12 1.385(8)
C12 H12 0.9500
C12 C13 1.389(7)
C13 H13 0.9500
C13 C14 1.400(7)
C15 H15A 0.9800
C15 H15B 0.9800
C15 H15C 0.9800
C16 C17 1.365(7)
C16 C21 1.442(8)
C17 H17 0.9500
C17 C18 1.406(7)
C18 C19 1.369(8)
C19 H19 0.9500
C19 C20 1.405(7)
C20 C21 1.417(7)
C20 C22 1.423(7)
C22 H22 0.9500
C23 C24 1.401(6)
C23 C28 1.414(6)
C24 H24 0.9500
C24 C25 1.378(7)
C25 H25 0.9500
C25 C26 1.392(7)
C26 H26 0.9500
C26 C27 1.383(7)
C27 H27 0.9500
C27 C28 1.389(7)
O82 H82 0.8400
O82 C2AA 1.410(10)
C2AA H2AA 0.9800
C2AA H2AB 0.9802
C2AA H2AC 0.9800
O74 H74 0.8400
O74 C58 1.417(8)
C58 H58A 0.9800
C58 H58B 0.9800
C58 H58C 0.9800
O12 H12C 0.8400
O12 C59 1.386(9)
C59 H59A 0.9800
C59 H59B 0.9800
C59 H59C 0.9800
O14 H14 0.8400
O14 C121 1.425(8)
C121 H12D 0.9800
C121 H12E 0.9800
C121 H12F 0.9800
N1 H1 1.0000
N1 C1 1.676(11)
N1 C2 1.534(11)
N1 C8 1.554(12)
C1 H1A 0.9900
C1 H1B 0.9900
C1 C6 1.353(12)
C2 H2A 0.9900
C2 H2B 0.9900
C2 C4 1.405(12)
C4 H4A 0.9800
C4 H4B 0.9800
C4 H4C 0.9800
C5_a H5A_a 0.9800
C5_a H5B_a 0.9800
C5_a H5C_a 0.9800
C5_a C8 1.571(12)
C6 H6A 0.9800
C6 H6B 0.9800
C6 H6C 0.9800
C8 H8A 0.9899
C8 H8B 0.9900
N29 H29 1.0000
N29 C68 1.474(7)
N29 C125 1.541(8)
N29 C162 1.480(7)
C6AA H6AA 0.9800
C6AA H6AB 0.9800
C6AA H6AC 0.9800
C6AA C68 1.527(9)
C68 H68A 0.9900
C68 H68B 0.9900
C125 H12A 0.9900
C125 H12B 0.9900
C125 C226 1.494(10)
C162 H16A 0.9900
C162 H16B 0.9900
C162 C210 1.534(8)
C210 H21A 0.9800
C210 H21B 0.9800
C210 H21C 0.9800
C226 H22A 0.9800
C226 H22B 0.9800
C226 H22C 0.9800

loop_
_geom_torsion_atom_site_label_1
_geom_torsion_atom_site_label_2
_geom_torsion_atom_site_label_3
_geom_torsion_atom_site_label_4
_geom_torsion
Co2 O49 C49 C44 -179.6(3)
Co2 O49 C49 C48 0.9(6)
Co2 O65 C35 C30 -175.6(3)
Co2 O65 C35 C34 5.0(6)
Co2 O102 C42 C37 -3.6(5)
Co2 O102 C42 C41 175.5(3)
Co2 O108 C56 C51 0.3(5)
Co2 O108 C56 C55 180.0(4)
Co2 N13 C50 C48 -2.2(6)
Co2 N13 C51 C52 -178.6(4)
Co2 N13 C51 C56 1.0(4)
Co2 N207 C36 C34 1.7(6)
Co2 N207 C37 C38 -178.2(4)
Co2 N207 C37 C42 1.4(4)
O4 N79 C46 C45 173.9(5)
O4 N79 C46 C47 -9.3(7)
O8 N98 C32 C31 179.3(4)
O8 N98 C32 C33 -1.6(6)
O19 C44 C45 C46 -177.8(4)
O19 C44 C49 O49 -2.7(6)
O19 C44 C49 C48 176.8(4)
O33 N79 C46 C45 -5.6(7)
O33 N79 C46 C47 171.2(5)
O39 C30 C31 C32 -178.8(4)
O39 C30 C35 O65 -1.1(5)
O39 C30 C35 C34 178.4(4)
O48 N98 C32 C31 0.8(6)
O48 N98 C32 C33 179.9(4)
O49 Co2 O65 C35 -93.3(3)
O49 Co2 O102 C42 92.3(3)
O65 Co2 O49 C49 -93.7(3)
O65 Co2 O108 C56 89.9(3)
O102 Co2 O49 C49 84.7(3)
O102 Co2 O108 C56 -88.5(3)
O108 Co2 O65 C35 85.0(3)
O108 Co2 O102 C42 -85.9(3)
N13 Co2 O49 C49 -4.2(3)
N13 Co2 O65 C35 170.9(3)
N13 Co2 O102 C42 -171.8(3)
N13 Co2 O108 C56 0.2(3)
N13 C51 C52 C53 -179.9(4)
N13 C51 C56 O108 -0.9(6)
N13 C51 C56 C55 179.4(4)
N79 C46 C47 C48 -178.4(4)
N98 C32 C33 C34 179.4(4)
N207 Co2 O49 C49 170.6(3)
N207 Co2 O65 C35 -4.4(3)
N207 Co2 O102 C42 3.4(3)
N207 Co2 O108 C56 -174.4(3)
N207 C37 C38 C39 178.7(4)
N207 C37 C42 O102 1.5(6)
N207 C37 C42 C41 -177.7(4)
C29 O39 C30 C31 4.3(7)
C29 O39 C30 C35 -176.3(4)
C30 C31 C32 N98 179.1(4)
C30 C31 C32 C33 0.0(6)
C31 C30 C35 O65 178.3(4)
C31 C30 C35 C34 -2.2(6)
C31 C32 C33 C34 -1.5(6)
C32 C33 C34 C35 1.1(6)
C32 C33 C34 C36 -177.5(4)
C33 C34 C35 O65 -179.9(4)
C33 C34 C35 C30 0.7(6)
C33 C34 C36 N207 176.3(4)
C35 C30 C31 C32 1.9(6)
C35 C34 C36 N207 -2.3(7)
C36 N207 C37 C38 -1.7(7)
C36 N207 C37 C42 177.8(4)
C36 C34 C35 O65 -1.4(7)
C36 C34 C35 C30 179.2(4)
C37 N207 C36 C34 -174.2(4)
C37 C38 C39 C40 -0.6(7)
C38 C37 C42 O102 -178.9(4)
C38 C37 C42 C41 1.9(7)
C38 C39 C40 C41 1.1(8)
C39 C40 C41 C42 0.0(8)
C40 C41 C42 O102 179.4(4)
C40 C41 C42 C37 -1.5(7)
C42 C37 C38 C39 -0.9(7)
C43 O19 C44 C45 -5.0(7)
C43 O19 C44 C49 176.7(4)
C44 C45 C46 N79 178.1(5)
C44 C45 C46 C47 1.4(7)
C45 C44 C49 O49 178.9(4)
C45 C44 C49 C48 -1.6(6)
C45 C46 C47 C48 -1.7(7)
C46 C47 C48 C49 0.3(7)
C46 C47 C48 C50 177.8(4)
C47 C48 C49 O49 -179.3(4)
C47 C48 C49 C44 1.3(6)
C47 C48 C50 N13 179.9(4)
C49 C44 C45 C46 0.3(7)
C49 C48 C50 N13 -2.8(7)
C50 N13 C51 C52 -2.7(7)
C50 N13 C51 C56 177.0(4)
C50 C48 C49 O49 3.5(7)
C50 C48 C49 C44 -176.0(4)
C51 N13 C50 C48 -177.5(4)
C51 C52 C53 C54 0.0(7)
C52 C51 C56 O108 178.8(4)
C52 C51 C56 C55 -0.9(7)
C52 C53 C54 C55 0.0(7)
C53 C54 C55 C56 -0.4(7)
C54 C55 C56 O108 -178.8(4)
C54 C55 C56 C51 0.8(7)
C56 C51 C52 C53 0.5(7)
Co4 O64 C21 C16 173.0(4)
Co4 O64 C21 C20 -8.2(8)
Co4 O69 C7 C1AA 173.0(3)
Co4 O69 C7 C4AA -5.8(6)
Co4 O111 C28 C23 -3.6(5)
Co4 O111 C28 C27 176.5(3)
Co4 O112 C14 C9 5.1(5)
Co4 O112 C14 C13 -175.9(4)
Co4 N31 C7AA C4AA -11.6(6)
Co4 N31 C9 C10 177.1(4)
Co4 N31 C9 C14 -2.6(5)
Co4 N35 C22 C20 -1.0(7)
Co4 N35 C23 C24 -179.1(4)
Co4 N35 C23 C28 1.0(4)
O5_b N3_b C18 N206_a 64.8(9)
O5_b N3_b C18 C17 -22.7(11)
O5_b N3_b C18 C19 177.9(7)
O26 C1AA C3 C3AA -178.9(4)
O26 C1AA C7 O69 -3.3(6)
O26 C1AA C7 C4AA 175.5(4)
O27 C16 C17 C18 174.8(5)
O27 C16 C21 O64 3.5(8)
O27 C16 C21 C20 -175.4(5)
O32 N115 C3AA C3 2.3(7)
O32 N115 C3AA C5AA -177.8(5)
O45 N115 C3AA C3 -178.6(5)
O45 N115 C3AA C5AA 1.2(7)
O64 Co4 O112 C14 -92.3(3)
O64 Co4 N35 C22 -5.9(4)
O64 Co4 N35 C23 176.4(3)
O69 Co4 O111 C28 -86.0(3)
O69 Co4 N35 C22 -96.0(4)
O69 Co4 N35 C23 86.4(3)
O78_a N206_a C18 N3_b 77.9(11)
O78_a N206_a C18 C17 -169.2(8)
O78_a N206_a C18 C19 -9.6(12)
O78A_b N3_b C18 N206_a -105.9(12)
O78A_b N3_b C18 C17 166.6(8)
O78A_b N3_b C18 C19 7.2(12)
O104_a N206_a C18 N3_b -86.3(11)
O104_a N206_a C18 C17 26.6(12)
O104_a N206_a C18 C19 -173.9(8)
O111 Co4 O112 C14 86.2(3)
O111 Co4 N35 C22 175.3(4)
O111 Co4 N35 C23 -2.3(3)
O112 Co4 O111 C28 92.6(3)
O112 Co4 N35 C22 84.7(4)
O112 Co4 N35 C23 -92.9(3)
N3_b C18 C19 C20 161.7(6)
N31 Co4 O111 C28 178.5(3)
N31 Co4 O112 C14 -5.1(3)
N31 C9 C10 C11 -179.4(4)
N31 C9 C14 O112 -1.6(6)
N31 C9 C14 C13 179.4(4)
N35 Co4 O111 C28 3.2(3)
N35 Co4 O112 C14 172.4(3)
N35 C23 C24 C25 178.7(4)
N35 C23 C28 O111 1.7(6)
N35 C23 C28 C27 -178.4(4)
N115 C3AA C5AA C4AA 179.4(4)
N206_a C18 C19 C20 -154.9(7)
C0AA O26 C1AA C3 17.5(7)
C0AA O26 C1AA C7 -163.3(4)
C1AA C3 C3AA N115 -178.9(4)
C1AA C3 C3AA C5AA 1.3(7)
C3 C1AA C7 O69 175.9(4)
C3 C1AA C7 C4AA -5.2(6)
C3 C3AA C5AA C4AA -0.8(7)
C5AA C4AA C7 O69 -175.6(4)
C5AA C4AA C7 C1AA 5.6(6)
C5AA C4AA C7AA N31 -175.1(4)
C7 C1AA C3 C3AA 1.9(7)
C7 C4AA C5AA C3AA -2.8(7)
C7 C4AA C7AA N31 2.5(7)
C7AA N31 C9 C10 -7.8(7)
C7AA N31 C9 C14 172.4(4)
C7AA C4AA C5AA C3AA 174.9(4)
C7AA C4AA C7 O69 6.9(7)
C7AA C4AA C7 C1AA -171.9(4)
C9 N31 C7AA C4AA 174.1(4)
C9 C10 C11 C12 0.2(7)
C10 C9 C14 O112 178.6(4)
C10 C9 C14 C13 -0.4(7)
C10 C11 C12 C13 -0.7(8)
C11 C12 C13 C14 0.5(8)
C12 C13 C14 O112 -179.0(5)
C12 C13 C14 C9 0.0(7)
C14 C9 C10 C11 0.3(7)
C15 O27 C16 C17 3.4(9)
C15 O27 C16 C21 -177.5(5)
C16 C17 C18 N3_b -156.3(7)
C16 C17 C18 N206_a 160.5(6)
C16 C17 C18 C19 1.1(9)
C17 C16 C21 O64 -177.4(6)
C17 C16 C21 C20 3.8(9)
C17 C18 C19 C20 2.5(10)
C18 C19 C20 C21 -3.0(9)
C18 C19 C20 C22 179.6(5)
C19 C20 C21 O64 -178.8(6)
C19 C20 C21 C16 0.0(9)
C19 C20 C22 N35 -176.1(5)
C21 C16 C17 C18 -4.3(9)
C21 C20 C22 N35 6.6(9)
C22 N35 C23 C24 3.2(7)
C22 N35 C23 C28 -176.7(4)
C22 C20 C21 O64 -1.6(10)
C22 C20 C21 C16 177.2(5)
C23 N35 C22 C20 176.3(5)
C23 C24 C25 C26 0.3(7)
C24 C23 C28 O111 -178.2(4)
C24 C23 C28 C27 1.7(6)
C24 C25 C26 C27 0.4(7)
C25 C26 C27 C28 0.0(7)
C26 C27 C28 O111 178.9(4)
C26 C27 C28 C23 -1.0(7)
C28 C23 C24 C25 -1.4(7)
C1 N1 C2 C4 137(2)
C1 N1 C8 C5_a 160.8(11)
C2 N1 C1 C6 138.8(10)
C2 N1 C8 C5_a -57.9(15)
C8 N1 C1 C6 -83.6(14)
C8 N1 C2 C4 -13(2)
C68 N29 C125 C226 -60.4(8)
C68 N29 C162 C210 -63.3(7)
C125 N29 C68 C6AA -57.8(7)
C125 N29 C162 C210 168.1(5)
C162 N29 C68 C6AA 175.8(6)
C162 N29 C125 C226 68.9(8)

loop_
_smtbx_masks_void_nr
_smtbx_masks_void_average_x
_smtbx_masks_void_average_y
_smtbx_masks_void_average_z
_smtbx_masks_void_volume
_smtbx_masks_void_count_electrons
1 0.251 0.837 0.770 126.7 11.5
2 0.251 0.663 0.270 126.7 11.5
3 0.199 0.651 0.017 9.9 0.5
4 0.199 0.849 0.517 9.9 0.4
5 0.749 0.163 0.230 126.7 11.5
6 0.749 0.337 0.730 126.7 11.5
7 0.801 0.151 0.483 9.9 0.4
8 0.801 0.349 0.983 9.9 0.4
